data_4518462
loop_
_publ_author_name
'Dang, Hang T.'
'Nguyen, Viet D.'
'Haug, Graham C.'
'Vuong, Ngan T. H.'
'Arman, Hadi D.'
'Larionov, Oleg V.'

_publ_section_title
;
 Z-Selective Dienylation Enables Stereodivergent Construction of Dienes
 and Unravels a Ligand-Driven Mechanistic Dichotomy
;
_journal_name_full 'ACS Catalysis'
_journal_page_first 1042
_journal_page_last 1052
_journal_paper_doi 10.1021/acscatal.0c05574
_journal_year 2021
_chemical_absolute_configuration ad
_chemical_formula_moiety 'C36 H51 Br O2'
_chemical_formula_sum 'C36 H51 Br O2'
_chemical_formula_weight 595.67
_space_group_crystal_system orthorhombic
_space_group_IT_number 19
_space_group_name_Hall 'P 2ac 2ab'
_space_group_name_H-M_alt 'P 21 21 21'
_atom_sites_solution_hydrogens geom
_audit_creation_date 2020-08-01
_audit_creation_method
;
Olex2 1.3
(compiled 2020.07.31 svn.rc2a77460 for OlexSys, GUI svn.r6143)
;
_cell_angle_alpha 90
_cell_angle_beta 90
_cell_angle_gamma 90
_cell_formula_units_Z 4
_cell_length_a 5.7810(4)
_cell_length_b 9.7023(5)
_cell_length_c 56.176(3)
_cell_measurement_reflns_used 7794
_cell_measurement_temperature 98(2)
_cell_measurement_theta_max 26.5380
_cell_measurement_theta_min 2.1760
_cell_volume 3150.9(3)
_computing_cell_refinement 'CrysAlisPro 1.171.39.28e (Rigaku OD, 2015)'
_computing_data_collection 'CrysAlisPro 1.171.39.28e (Rigaku OD, 2015)'
_computing_data_reduction 'CrysAlisPro 1.171.39.28e (Rigaku OD, 2015)'
_computing_molecular_graphics 'Olex2 1.3 (Dolomanov et al., 2009)'
_computing_publication_material 'Olex2 1.3 (Dolomanov et al., 2009)'
_computing_structure_refinement 'SHELXL 2014/7 (Sheldrick, 2015)'
_computing_structure_solution 'ShelXT (Sheldrick, 2015)'
_diffrn_ambient_temperature 98(2)
_diffrn_detector 'CCD plate'
_diffrn_measured_fraction_theta_full 0.999
_diffrn_measured_fraction_theta_max 0.999
_diffrn_measurement_details
;
List of Runs (angles in degrees, time in seconds):

  # Type    Start    End  Width  t~exp~   \w     \q     \k     \f   Frames
--------------------------------------------------------------------------
  1  \w    -35.00  82.00   0.50   25.00    --   -7.60  50.00 -92.00  234
  2  \w    -85.00  26.00   0.50   25.00    --    4.20 -38.00 -90.00  222
  3  \w    -97.00  17.00   0.50   25.00    --   -7.60 -38.00 -60.00  228
  4  \w    -32.00  77.00   0.50   25.00    --   -7.60  38.00  60.00  218
;
_diffrn_measurement_device 'four-circle diffractometer'
_diffrn_measurement_device_type 'XtaLAB AFC12 (RCD3): Kappa single'
_diffrn_measurement_method '\w scans'
_diffrn_orient_matrix_type 'CrysAlisPro convention (1999,Acta A55,543-557)'
_diffrn_orient_matrix_UB_11 0.0686082000
_diffrn_orient_matrix_UB_12 0.0432212000
_diffrn_orient_matrix_UB_13 0.0073418000
_diffrn_orient_matrix_UB_21 0.0770866000
_diffrn_orient_matrix_UB_22 0.0114042000
_diffrn_orient_matrix_UB_23 -0.0096217000
_diffrn_orient_matrix_UB_31 -0.0663395000
_diffrn_orient_matrix_UB_32 0.0578756000
_diffrn_orient_matrix_UB_33 -0.0035792000
_diffrn_radiation_monochromator graphite
_diffrn_radiation_probe x-ray
_diffrn_radiation_type 'Mo K\a'
_diffrn_radiation_wavelength 0.71073
_diffrn_reflns_av_R_equivalents 0.0823
_diffrn_reflns_av_unetI/netI 0.0537
_diffrn_reflns_Laue_measured_fraction_full 0.999
_diffrn_reflns_Laue_measured_fraction_max 0.999
_diffrn_reflns_limit_h_max 6
_diffrn_reflns_limit_h_min -6
_diffrn_reflns_limit_k_max 11
_diffrn_reflns_limit_k_min -11
_diffrn_reflns_limit_l_max 66
_diffrn_reflns_limit_l_min -66
_diffrn_reflns_number 39426
_diffrn_reflns_point_group_measured_fraction_full 0.999
_diffrn_reflns_point_group_measured_fraction_max 0.999
_diffrn_reflns_theta_full 25.048
_diffrn_reflns_theta_max 25.048
_diffrn_reflns_theta_min 2.130
_diffrn_source 'fine-focus sealed X-ray tube'
_diffrn_source_type 'Enhance (Mo) X-ray Source'
_exptl_absorpt_coefficient_mu 1.334
_exptl_absorpt_correction_T_max 1.00000
_exptl_absorpt_correction_T_min 0.60062
_exptl_absorpt_correction_type multi-scan
_exptl_absorpt_process_details
;
CrysAlisPro 1.171.39.28e (Rigaku Oxford Diffraction, 2015)
Empirical absorption correction using spherical harmonics,
 implemented in SCALE3 ABSPACK scaling algorithm.
;
_exptl_crystal_colour 'clear colourless'
_exptl_crystal_colour_lustre clear
_exptl_crystal_colour_primary colourless
_exptl_crystal_density_diffrn 1.256
_exptl_crystal_description plate
_exptl_crystal_F_000 1272
_exptl_crystal_size_max 0.37
_exptl_crystal_size_mid 0.3
_exptl_crystal_size_min 0.07
_refine_diff_density_max 0.323
_refine_diff_density_min -0.534
_refine_diff_density_rms 0.072
_refine_ls_abs_structure_details
;
 Flack x determined using 1781 quotients [(I+)-(I-)]/[(I+)+(I-)]
 (Parsons, Flack and Wagner, Acta Cryst. B69 (2013) 249-259).
;
_refine_ls_abs_structure_Flack 0.003(5)
_refine_ls_extinction_method none
_refine_ls_goodness_of_fit_ref 1.077
_refine_ls_hydrogen_treatment constr
_refine_ls_matrix_type full
_refine_ls_number_parameters 358
_refine_ls_number_reflns 5567
_refine_ls_number_restraints 0
_refine_ls_restrained_S_all 1.077
_refine_ls_R_factor_all 0.0601
_refine_ls_R_factor_gt 0.0546
_refine_ls_shift/su_max 0.001
_refine_ls_shift/su_mean 0.000
_refine_ls_structure_factor_coef Fsqd
_refine_ls_weighting_details 'w=1/[\s^2^(Fo^2^)+(0.0400P)^2^+6.5000P] where P=(Fo^2^+2Fc^2^)/3'
_refine_ls_weighting_scheme calc
_refine_ls_wR_factor_gt 0.1188
_refine_ls_wR_factor_ref 0.1226
_reflns_Friedel_coverage 0.700
_reflns_Friedel_fraction_full 1.000
_reflns_Friedel_fraction_max 1.000
_reflns_number_gt 5177
_reflns_number_total 5567
_reflns_threshold_expression 'I > 2\s(I)'
_cod_data_source_file cs0c05574_si_005.cif
_cod_data_source_block cd1801b
_cod_original_cell_volume 3150.8(3)
_cod_database_code 4518462
_shelx_shelxl_version_number 2014/7
_chemical_oxdiff_formula Br1O5C40H20
_chemical_oxdiff_usercomment 'brominated steriod'
_shelx_space_group_comment
;
The symmetry employed for this shelxl refinement is uniquely defined
by the following loop, which should always be used as a source of
symmetry information in preference to the above space-group names.
They are only intended as comments.
;
_shelx_estimated_absorpt_t_max 0.912
_shelx_estimated_absorpt_t_min 0.638
_reflns_odcompleteness_completeness 99.79
_reflns_odcompleteness_iscentric 1
_reflns_odcompleteness_theta 26.32
_olex2_refinement_description
;
1. Fixed Uiso
 At 1.2 times of:
  All C(H) groups, All C(H,H) groups
 At 1.5 times of:
  All C(H,H,H) groups
2.a Ternary CH refined with riding coordinates:
 C1(H1), C7(H7), C14(H14), C6(H6), C10(H10), C28(H28), C25(H25), C29(H29)
2.b Secondary CH2 refined with riding coordinates:
 C17(H17A,H17B), C13(H13A,H13B), C2(H2A,H2B), C16(H16A,H16B), C12(H12A,H12B),
 C5(H5A,H5B), C32(H32A,H32B), C8(H8A,H8B), C9(H9A,H9B)
2.c Aromatic/amide H refined with riding coordinates:
 C23(H23), C21(H21), C24(H24), C20(H20), C26(H26), C27(H27), C4(H4)
2.d Idealised Me refined as rotating group:
 C35(H35A,H35B,H35C), C36(H36A,H36B,H36C), C34(H34A,H34B,H34C), C30(H30A,H30B,
 H30C), C31(H31A,H31B,H31C), C33(H33A,H33B,H33C)
;
_olex2_exptl_crystal_mounting_method 'nylnon loop'
_olex2_submission_special_instructions 'No special instructions were received'
_oxdiff_exptl_absorpt_empirical_details
;
Empirical correction (ABSPACK) includes:
- Absorption correction using spherical harmonics
- Frame scaling
;
_oxdiff_exptl_absorpt_empirical_full_max 1.339
_oxdiff_exptl_absorpt_empirical_full_min 0.790

loop_
_space_group_symop_operation_xyz
'x, y, z'
'-x+1/2, -y, z+1/2'
'-x, y+1/2, -z+1/2'
'x+1/2, -y+1/2, -z'

loop_
_atom_site_label
_atom_site_type_symbol
_atom_site_fract_x
_atom_site_fract_y
_atom_site_fract_z
_atom_site_U_iso_or_equiv
_atom_site_adp_type
_atom_site_occupancy
_atom_site_site_symmetry_order
_atom_site_calc_flag
_atom_site_refinement_flags_posn
_atom_site_refinement_flags_adp
_atom_site_refinement_flags_occupancy
_atom_site_disorder_assembly
_atom_site_disorder_group
Br1 Br 0.32845(14) 1.59192(7) 0.50667(2) 0.0360(2) Uani 1 1 d . . . . .
O1 O 0.3646(7) 1.0124(4) 0.43915(7) 0.0187(9) Uani 1 1 d . . . . .
O2 O 0.7230(7) 1.0915(4) 0.42967(7) 0.0240(9) Uani 1 1 d . . . . .
C23 C 0.2305(11) 1.3380(6) 0.48378(10) 0.0196(13) Uani 1 1 d . . . . .
H23 H 0.0880 1.3432 0.4922 0.023 Uiso 1 1 calc R U . . .
C21 C 0.6049(10) 1.4347(6) 0.47461(10) 0.0191(13) Uani 1 1 d . . . . .
H21 H 0.7168 1.5054 0.4767 0.023 Uiso 1 1 calc R U . . .
C22 C 0.3921(11) 1.4405(6) 0.48636(9) 0.0201(14) Uani 1 1 d . . . . .
C24 C 0.2750(10) 1.2270(6) 0.46902(10) 0.0176(13) Uani 1 1 d . . . . .
H24 H 0.1629 1.1562 0.4672 0.021 Uiso 1 1 calc R U . . .
C20 C 0.6489(11) 1.3226(5) 0.45973(10) 0.0183(12) Uani 1 1 d . . . . .
H20 H 0.7923 1.3169 0.4515 0.022 Uiso 1 1 calc R U . . .
C1 C 0.3958(10) 0.8935(6) 0.42312(10) 0.0174(12) Uani 1 1 d . . . . .
H1 H 0.4923 0.9216 0.4092 0.021 Uiso 1 1 calc R U . . .
C18 C 0.5407(10) 1.1019(6) 0.44039(9) 0.0163(12) Uani 1 1 d . . . . .
C35 C 0.1476(11) 0.1649(6) 0.37208(10) 0.0168(12) Uani 1 1 d . . . . .
H35A H 0.0950 0.2218 0.3854 0.025 Uiso 1 1 calc R U . . .
H35B H 0.2062 0.0768 0.3781 0.025 Uiso 1 1 calc R U . . .
H35C H 0.0178 0.1479 0.3612 0.025 Uiso 1 1 calc R U . . .
C17 C 0.5137(10) 0.7762(6) 0.43619(10) 0.0160(12) Uani 1 1 d . . . . .
H17A H 0.4186 0.7475 0.4500 0.019 Uiso 1 1 calc R U . . .
H17B H 0.6665 0.8067 0.4422 0.019 Uiso 1 1 calc R U . . .
C7 C 0.2621(9) 0.3825(5) 0.34906(9) 0.0141(12) Uani 1 1 d . . . . .
H7 H 0.4016 0.4249 0.3415 0.017 Uiso 1 1 calc R U . . .
C13 C 0.4865(10) 0.3685(5) 0.39496(10) 0.0158(12) Uani 1 1 d . . . . .
H13A H 0.6271 0.3880 0.4044 0.019 Uiso 1 1 calc R U . . .
H13B H 0.3726 0.3238 0.4056 0.019 Uiso 1 1 calc R U . . .
C19 C 0.4845(10) 1.2192(6) 0.45677(10) 0.0159(12) Uani 1 1 d . . . . .
C14 C 0.3847(9) 0.5062(5) 0.38596(9) 0.0112(11) Uani 1 1 d . . . . .
H14 H 0.5107 0.5538 0.3770 0.013 Uiso 1 1 calc R U . . .
C15 C 0.3153(10) 0.6043(5) 0.40697(9) 0.0130(11) Uani 1 1 d . . . . .
C2 C 0.1585(11) 0.8502(5) 0.41457(10) 0.0165(12) Uani 1 1 d . . . . .
H2A H 0.0817 0.9283 0.4064 0.020 Uiso 1 1 calc R U . . .
H2B H 0.0617 0.8225 0.4283 0.020 Uiso 1 1 calc R U . . .
C26 C 0.4442(10) -0.0534(6) 0.31051(10) 0.0162(13) Uani 1 1 d . . . . .
H26 H 0.5720 -0.0180 0.3018 0.019 Uiso 1 1 calc R U . . .
C6 C 0.1835(11) 0.4840(5) 0.36824(9) 0.0140(11) Uani 1 1 d . . . . .
H6 H 0.0487 0.4437 0.3770 0.017 Uiso 1 1 calc R U . . .
C10 C 0.3919(10) 0.1637(6) 0.33472(10) 0.0167(13) Uani 1 1 d . . . . .
H10 H 0.5423 0.1990 0.3284 0.020 Uiso 1 1 calc R U . . .
C36 C 0.1630(11) 0.5306(6) 0.42548(9) 0.0177(12) Uani 1 1 d . . . . .
H36A H 0.0310 0.4876 0.4175 0.027 Uiso 1 1 calc R U . . .
H36B H 0.1069 0.5977 0.4372 0.027 Uiso 1 1 calc R U . . .
H36C H 0.2543 0.4596 0.4336 0.027 Uiso 1 1 calc R U . . .
C27 C 0.3166(11) -0.1489(5) 0.29987(9) 0.0171(12) Uani 1 1 d . . . . .
H27 H 0.1745 -0.1734 0.3072 0.021 Uiso 1 1 calc R U . . .
C4 C 0.0961(10) 0.7363(6) 0.37569(10) 0.0160(13) Uani 1 1 d . . . . .
H4 H 0.0176 0.8184 0.3712 0.019 Uiso 1 1 calc R U . . .
C11 C 0.3417(10) 0.2406(5) 0.35864(9) 0.0135(11) Uani 1 1 d . . . . .
C16 C 0.5437(10) 0.6550(6) 0.41892(10) 0.0159(12) Uani 1 1 d . . . . .
H16A H 0.6138 0.5769 0.4277 0.019 Uiso 1 1 calc R U . . .
H16B H 0.6535 0.6827 0.4063 0.019 Uiso 1 1 calc R U . . .
C28 C 0.3784(11) -0.2211(6) 0.27718(9) 0.0176(13) Uani 1 1 d . . . . .
H28 H 0.5218 -0.1776 0.2706 0.021 Uiso 1 1 calc R U . . .
C3 C 0.1841(11) 0.7299(5) 0.39748(9) 0.0149(11) Uani 1 1 d . . . . .
C12 C 0.5493(10) 0.2675(6) 0.37486(10) 0.0169(13) Uani 1 1 d . . . . .
H12A H 0.6779 0.3062 0.3653 0.020 Uiso 1 1 calc R U . . .
H12B H 0.6024 0.1793 0.3819 0.020 Uiso 1 1 calc R U . . .
C34 C 0.5978(10) -0.0531(6) 0.35121(11) 0.0208(14) Uani 1 1 d . . . . .
H34A H 0.5933 -0.1540 0.3508 0.031 Uiso 1 1 calc R U . . .
H34B H 0.5742 -0.0212 0.3676 0.031 Uiso 1 1 calc R U . . .
H34C H 0.7484 -0.0210 0.3454 0.031 Uiso 1 1 calc R U . . .
C5 C 0.1122(10) 0.6226(5) 0.35757(10) 0.0173(13) Uani 1 1 d . . . . .
H5A H 0.2262 0.6492 0.3452 0.021 Uiso 1 1 calc R U . . .
H5B H -0.0399 0.6121 0.3497 0.021 Uiso 1 1 calc R U . . .
C25 C 0.4057(10) 0.0047(6) 0.33523(10) 0.0174(13) Uani 1 1 d . . . . .
H25 H 0.2544 -0.0311 0.3412 0.021 Uiso 1 1 calc R U . . .
C32 C 0.4326(11) -0.3743(6) 0.28290(11) 0.0230(14) Uani 1 1 d . . . . .
H32A H 0.2946 -0.4168 0.2903 0.028 Uiso 1 1 calc R U . . .
H32B H 0.4635 -0.4238 0.2678 0.028 Uiso 1 1 calc R U . . .
C29 C 0.1870(12) -0.2118(6) 0.25801(10) 0.0223(13) Uani 1 1 d . . . . .
H29 H 0.0625 -0.2788 0.2624 0.027 Uiso 1 1 calc R U . . .
C8 C 0.0956(10) 0.3483(6) 0.32851(10) 0.0186(13) Uani 1 1 d . . . . .
H8A H 0.0931 0.4234 0.3166 0.022 Uiso 1 1 calc R U . . .
H8B H -0.0634 0.3330 0.3345 0.022 Uiso 1 1 calc R U . . .
C9 C 0.1968(11) 0.2147(6) 0.31777(10) 0.0198(13) Uani 1 1 d . . . . .
H9A H 0.2604 0.2331 0.3017 0.024 Uiso 1 1 calc R U . . .
H9B H 0.0746 0.1437 0.3163 0.024 Uiso 1 1 calc R U . . .
C30 C 0.0779(12) -0.0683(7) 0.25672(11) 0.0290(16) Uani 1 1 d . . . . .
H30A H -0.0033 -0.0486 0.2717 0.044 Uiso 1 1 calc R U . . .
H30B H -0.0322 -0.0650 0.2435 0.044 Uiso 1 1 calc R U . . .
H30C H 0.1992 0.0007 0.2542 0.044 Uiso 1 1 calc R U . . .
C31 C 0.2802(13) -0.2522(7) 0.23356(11) 0.0324(17) Uani 1 1 d . . . . .
H31A H 0.4050 -0.1891 0.2290 0.049 Uiso 1 1 calc R U . . .
H31B H 0.1553 -0.2468 0.2218 0.049 Uiso 1 1 calc R U . . .
H31C H 0.3400 -0.3467 0.2342 0.049 Uiso 1 1 calc R U . . .
C33 C 0.6403(12) -0.3930(7) 0.29958(11) 0.0319(16) Uani 1 1 d . . . . .
H33A H 0.7800 -0.3573 0.2919 0.048 Uiso 1 1 calc R U . . .
H33B H 0.6608 -0.4912 0.3031 0.048 Uiso 1 1 calc R U . . .
H33C H 0.6127 -0.3426 0.3144 0.048 Uiso 1 1 calc R U . . .

loop_
_atom_site_aniso_label
_atom_site_aniso_U_11
_atom_site_aniso_U_22
_atom_site_aniso_U_33
_atom_site_aniso_U_23
_atom_site_aniso_U_13
_atom_site_aniso_U_12
Br1 0.0559(5) 0.0246(3) 0.0275(3) -0.0112(3) 0.0078(4) 0.0021(3)
O1 0.025(2) 0.017(2) 0.0142(19) -0.0072(16) 0.0026(19) -0.0020(18)
O2 0.023(2) 0.024(2) 0.025(2) -0.005(2) 0.0054(18) 0.002(2)
C23 0.025(3) 0.023(3) 0.011(3) 0.003(2) 0.004(2) 0.007(3)
C21 0.027(3) 0.015(3) 0.016(3) 0.002(2) -0.005(2) -0.002(2)
C22 0.030(4) 0.026(3) 0.004(3) 0.004(2) -0.003(2) 0.004(3)
C24 0.020(3) 0.016(3) 0.017(3) 0.005(2) 0.006(2) -0.001(2)
C20 0.020(3) 0.018(3) 0.018(3) 0.003(2) -0.001(3) 0.003(3)
C1 0.023(3) 0.015(3) 0.015(3) -0.006(2) 0.002(2) -0.001(2)
C18 0.025(3) 0.017(3) 0.007(3) -0.001(2) -0.001(2) 0.002(3)
C35 0.017(3) 0.019(3) 0.014(3) 0.001(2) 0.002(3) 0.002(3)
C17 0.020(3) 0.022(3) 0.006(3) -0.004(2) 0.000(2) -0.002(3)
C7 0.019(3) 0.016(3) 0.007(2) 0.003(2) -0.003(2) -0.001(2)
C13 0.020(3) 0.018(3) 0.009(3) -0.006(2) -0.004(2) 0.002(2)
C19 0.023(3) 0.016(3) 0.009(3) 0.004(2) -0.003(3) 0.002(2)
C14 0.014(3) 0.016(3) 0.004(2) 0.000(2) -0.001(2) -0.001(2)
C15 0.014(3) 0.016(3) 0.009(2) 0.000(2) 0.000(2) 0.001(3)
C2 0.020(3) 0.017(3) 0.013(3) 0.001(2) 0.001(3) -0.002(3)
C26 0.021(3) 0.017(3) 0.011(3) 0.000(2) 0.001(2) -0.002(2)
C6 0.017(3) 0.017(3) 0.008(3) 0.001(2) -0.004(3) 0.001(3)
C10 0.018(3) 0.019(3) 0.013(3) -0.004(2) -0.003(2) -0.001(2)
C36 0.021(3) 0.019(3) 0.013(3) 0.001(2) 0.000(3) 0.002(3)
C27 0.021(3) 0.019(3) 0.011(3) 0.000(2) 0.003(3) 0.001(3)
C4 0.022(3) 0.012(3) 0.014(3) -0.002(2) -0.002(2) 0.000(2)
C11 0.012(3) 0.018(3) 0.011(3) -0.002(2) 0.001(3) 0.000(3)
C16 0.018(3) 0.019(3) 0.011(3) -0.003(2) -0.003(2) 0.000(2)
C28 0.025(3) 0.020(3) 0.008(3) -0.001(2) -0.001(2) -0.001(3)
C3 0.017(3) 0.013(3) 0.015(3) -0.002(2) 0.001(3) -0.001(3)
C12 0.017(3) 0.019(3) 0.015(3) -0.003(2) -0.004(2) 0.006(2)
C34 0.023(3) 0.020(3) 0.020(3) -0.005(2) -0.006(3) 0.000(2)
C5 0.024(3) 0.019(3) 0.010(3) 0.003(2) -0.005(2) 0.003(2)
C25 0.019(3) 0.020(3) 0.013(3) -0.004(2) -0.001(2) -0.001(2)
C32 0.030(3) 0.021(3) 0.018(3) -0.004(2) -0.002(3) 0.003(3)
C29 0.029(3) 0.023(3) 0.015(3) 0.000(2) -0.001(3) -0.005(3)
C8 0.022(3) 0.020(3) 0.014(3) 0.000(2) -0.006(2) 0.001(2)
C9 0.023(3) 0.026(3) 0.011(3) -0.002(2) -0.001(3) -0.001(3)
C30 0.036(4) 0.033(4) 0.018(3) 0.002(3) -0.003(3) 0.006(3)
C31 0.050(5) 0.029(4) 0.019(3) -0.003(3) -0.005(3) 0.001(3)
C33 0.037(4) 0.037(4) 0.021(3) -0.001(3) -0.005(3) 0.016(4)

loop_
_atom_type_symbol
_atom_type_description
_atom_type_scat_dispersion_real
_atom_type_scat_dispersion_imag
_atom_type_scat_source
C C 0.0033 0.0016 'International Tables Vol C Tables 4.2.6.8 and 6.1.1.4'
H H 0.0000 0.0000 'International Tables Vol C Tables 4.2.6.8 and 6.1.1.4'
Br Br -0.2901 2.4595 'International Tables Vol C Tables 4.2.6.8 and 6.1.1.4'
O O 0.0106 0.0060 'International Tables Vol C Tables 4.2.6.8 and 6.1.1.4'

loop_
_geom_angle_atom_site_label_1
_geom_angle_atom_site_label_2
_geom_angle_atom_site_label_3
_geom_angle
_geom_angle_site_symmetry_1
_geom_angle_site_symmetry_3
_geom_angle_publ_flag
C18 O1 C1 116.5(4) . . ?
C22 C23 H23 120.0 . . ?
C22 C23 C24 120.1(5) . . ?
C24 C23 H23 120.0 . . ?
C22 C21 H21 120.8 . . ?
C20 C21 H21 120.8 . . ?
C20 C21 C22 118.4(5) . . ?
C23 C22 Br1 119.5(4) . . ?
C23 C22 C21 121.4(5) . . ?
C21 C22 Br1 119.1(4) . . ?
C23 C24 H24 120.0 . . ?
C23 C24 C19 120.0(5) . . ?
C19 C24 H24 120.0 . . ?
C21 C20 H20 119.7 . . ?
C19 C20 C21 120.6(6) . . ?
C19 C20 H20 119.7 . . ?
O1 C1 H1 109.5 . . ?
O1 C1 C17 110.2(4) . . ?
O1 C1 C2 107.5(4) . . ?
C17 C1 H1 109.5 . . ?
C2 C1 H1 109.5 . . ?
C2 C1 C17 110.7(5) . . ?
O1 C18 C19 111.0(5) . . ?
O2 C18 O1 125.3(5) . . ?
O2 C18 C19 123.7(6) . . ?
H35A C35 H35B 109.5 . . ?
H35A C35 H35C 109.5 . . ?
H35B C35 H35C 109.5 . . ?
C11 C35 H35A 109.5 . . ?
C11 C35 H35B 109.5 . . ?
C11 C35 H35C 109.5 . . ?
C1 C17 H17A 110.0 . . ?
C1 C17 H17B 110.0 . . ?
C1 C17 C16 108.6(4) . . ?
H17A C17 H17B 108.3 . . ?
C16 C17 H17A 110.0 . . ?
C16 C17 H17B 110.0 . . ?
C6 C7 H7 105.9 . . ?
C6 C7 C11 114.6(4) . . ?
C6 C7 C8 118.8(5) . . ?
C11 C7 H7 105.9 . . ?
C8 C7 H7 105.9 . . ?
C8 C7 C11 104.8(4) . . ?
H13A C13 H13B 107.7 . . ?
C14 C13 H13A 108.8 . . ?
C14 C13 H13B 108.8 . . ?
C12 C13 H13A 108.8 . . ?
C12 C13 H13B 108.8 . . ?
C12 C13 C14 113.6(4) . . ?
C24 C19 C18 122.2(5) . . ?
C20 C19 C24 119.7(5) . . ?
C20 C19 C18 118.2(5) . . ?
C13 C14 H14 106.7 . . ?
C13 C14 C15 112.1(4) . . ?
C13 C14 C6 112.1(4) . . ?
C15 C14 H14 106.7 . . ?
C6 C14 H14 106.7 . . ?
C6 C14 C15 112.1(4) . . ?
C36 C15 C14 111.9(4) . . ?
C36 C15 C16 109.9(4) . . ?
C16 C15 C14 107.4(4) . . ?
C3 C15 C14 110.3(4) . . ?
C3 C15 C36 108.8(5) . . ?
C3 C15 C16 108.6(4) . . ?
C1 C2 H2A 109.9 . . ?
C1 C2 H2B 109.9 . . ?
C1 C2 C3 109.0(5) . . ?
H2A C2 H2B 108.3 . . ?
C3 C2 H2A 109.9 . . ?
C3 C2 H2B 109.9 . . ?
C27 C26 H26 116.9 . . ?
C27 C26 C25 126.2(5) . . ?
C25 C26 H26 116.9 . . ?
C7 C6 C14 108.7(5) . . ?
C7 C6 H6 109.0 . . ?
C7 C6 C5 111.7(4) . . ?
C14 C6 H6 109.0 . . ?
C5 C6 C14 109.4(4) . . ?
C5 C6 H6 109.0 . . ?
C11 C10 H10 107.7 . . ?
C25 C10 H10 107.7 . . ?
C25 C10 C11 118.0(5) . . ?
C25 C10 C9 111.5(5) . . ?
C9 C10 H10 107.7 . . ?
C9 C10 C11 103.8(4) . . ?
C15 C36 H36A 109.5 . . ?
C15 C36 H36B 109.5 . . ?
C15 C36 H36C 109.5 . . ?
H36A C36 H36B 109.5 . . ?
H36A C36 H36C 109.5 . . ?
H36B C36 H36C 109.5 . . ?
C26 C27 H27 117.4 . . ?
C26 C27 C28 125.3(6) . . ?
C28 C27 H27 117.4 . . ?
C3 C4 H4 117.8 . . ?
C3 C4 C5 124.5(5) . . ?
C5 C4 H4 117.8 . . ?
C35 C11 C7 112.2(5) . . ?
C35 C11 C10 109.2(4) . . ?
C7 C11 C10 100.4(4) . . ?
C12 C11 C35 111.2(4) . . ?
C12 C11 C7 106.8(4) . . ?
C12 C11 C10 116.6(5) . . ?
C17 C16 C15 114.7(5) . . ?
C17 C16 H16A 108.6 . . ?
C17 C16 H16B 108.6 . . ?
C15 C16 H16A 108.6 . . ?
C15 C16 H16B 108.6 . . ?
H16A C16 H16B 107.6 . . ?
C27 C28 H28 108.2 . . ?
C27 C28 C32 108.6(5) . . ?
C27 C28 C29 113.2(5) . . ?
C32 C28 H28 108.2 . . ?
C29 C28 H28 108.2 . . ?
C29 C28 C32 110.2(5) . . ?
C2 C3 C15 116.1(4) . . ?
C4 C3 C15 123.3(5) . . ?
C4 C3 C2 120.7(5) . . ?
C13 C12 H12A 109.4 . . ?
C13 C12 H12B 109.4 . . ?
C11 C12 C13 111.1(5) . . ?
C11 C12 H12A 109.4 . . ?
C11 C12 H12B 109.4 . . ?
H12A C12 H12B 108.0 . . ?
H34A C34 H34B 109.5 . . ?
H34A C34 H34C 109.5 . . ?
H34B C34 H34C 109.5 . . ?
C25 C34 H34A 109.5 . . ?
C25 C34 H34B 109.5 . . ?
C25 C34 H34C 109.5 . . ?
C6 C5 H5A 108.9 . . ?
C6 C5 H5B 108.9 . . ?
C4 C5 C6 113.4(4) . . ?
C4 C5 H5A 108.9 . . ?
C4 C5 H5B 108.9 . . ?
H5A C5 H5B 107.7 . . ?
C26 C25 C10 111.2(5) . . ?
C26 C25 C34 107.1(5) . . ?
C26 C25 H25 108.0 . . ?
C10 C25 H25 108.0 . . ?
C34 C25 C10 114.4(5) . . ?
C34 C25 H25 108.0 . . ?
C28 C32 H32A 108.9 . . ?
C28 C32 H32B 108.9 . . ?
H32A C32 H32B 107.7 . . ?
C33 C32 C28 113.5(5) . . ?
C33 C32 H32A 108.9 . . ?
C33 C32 H32B 108.9 . . ?
C28 C29 H29 107.9 . . ?
C30 C29 C28 112.4(5) . . ?
C30 C29 H29 107.9 . . ?
C31 C29 C28 111.0(6) . . ?
C31 C29 H29 107.9 . . ?
C31 C29 C30 109.7(5) . . ?
C7 C8 H8A 111.0 . . ?
C7 C8 H8B 111.0 . . ?
C7 C8 C9 103.7(5) . . ?
H8A C8 H8B 109.0 . . ?
C9 C8 H8A 111.0 . . ?
C9 C8 H8B 111.0 . . ?
C10 C9 H9A 110.2 . . ?
C10 C9 H9B 110.2 . . ?
C8 C9 C10 107.6(4) . . ?
C8 C9 H9A 110.2 . . ?
C8 C9 H9B 110.2 . . ?
H9A C9 H9B 108.5 . . ?
C29 C30 H30A 109.5 . . ?
C29 C30 H30B 109.5 . . ?
C29 C30 H30C 109.5 . . ?
H30A C30 H30B 109.5 . . ?
H30A C30 H30C 109.5 . . ?
H30B C30 H30C 109.5 . . ?
C29 C31 H31A 109.5 . . ?
C29 C31 H31B 109.5 . . ?
C29 C31 H31C 109.5 . . ?
H31A C31 H31B 109.5 . . ?
H31A C31 H31C 109.5 . . ?
H31B C31 H31C 109.5 . . ?
C32 C33 H33A 109.5 . . ?
C32 C33 H33B 109.5 . . ?
C32 C33 H33C 109.5 . . ?
H33A C33 H33B 109.5 . . ?
H33A C33 H33C 109.5 . . ?
H33B C33 H33C 109.5 . . ?

loop_
_geom_bond_atom_site_label_1
_geom_bond_atom_site_label_2
_geom_bond_distance
_geom_bond_site_symmetry_2
_geom_bond_publ_flag
Br1 C22 1.896(6) . ?
O1 C1 1.475(6) . ?
O1 C18 1.340(7) . ?
O2 C18 1.218(7) . ?
C23 H23 0.9500 . ?
C23 C22 1.372(8) . ?
C23 C24 1.383(8) . ?
C21 H21 0.9500 . ?
C21 C22 1.397(8) . ?
C21 C20 1.395(8) . ?
C24 H24 0.9500 . ?
C24 C19 1.395(8) . ?
C20 H20 0.9500 . ?
C20 C19 1.392(8) . ?
C1 H1 1.0000 . ?
C1 C17 1.516(8) . ?
C1 C2 1.513(8) . ?
C18 C19 1.499(8) . ?
C35 H35A 0.9800 . ?
C35 H35B 0.9800 . ?
C35 H35C 0.9800 . ?
C35 C11 1.539(8) . ?
C17 H17A 0.9900 . ?
C17 H17B 0.9900 . ?
C17 C16 1.535(8) . ?
C7 H7 1.0000 . ?
C7 C6 1.529(7) . ?
C7 C11 1.548(7) . ?
C7 C8 1.539(7) . ?
C13 H13A 0.9900 . ?
C13 H13B 0.9900 . ?
C13 C14 1.546(7) . ?
C13 C12 1.538(7) . ?
C14 H14 1.0000 . ?
C14 C15 1.568(7) . ?
C14 C6 1.546(8) . ?
C15 C36 1.539(8) . ?
C15 C16 1.561(8) . ?
C15 C3 1.531(7) . ?
C2 H2A 0.9900 . ?
C2 H2B 0.9900 . ?
C2 C3 1.518(7) . ?
C26 H26 0.9500 . ?
C26 C27 1.327(8) . ?
C26 C25 1.515(8) . ?
C6 H6 1.0000 . ?
C6 C5 1.529(7) . ?
C10 H10 1.0000 . ?
C10 C11 1.564(7) . ?
C10 C25 1.544(8) . ?
C10 C9 1.557(8) . ?
C36 H36A 0.9800 . ?
C36 H36B 0.9800 . ?
C36 H36C 0.9800 . ?
C27 H27 0.9500 . ?
C27 C28 1.498(7) . ?
C4 H4 0.9500 . ?
C4 C3 1.327(8) . ?
C4 C5 1.504(8) . ?
C11 C12 1.529(8) . ?
C16 H16A 0.9900 . ?
C16 H16B 0.9900 . ?
C28 H28 1.0000 . ?
C28 C32 1.552(8) . ?
C28 C29 1.547(8) . ?
C12 H12A 0.9900 . ?
C12 H12B 0.9900 . ?
C34 H34A 0.9800 . ?
C34 H34B 0.9800 . ?
C34 H34C 0.9800 . ?
C34 C25 1.534(8) . ?
C5 H5A 0.9900 . ?
C5 H5B 0.9900 . ?
C25 H25 1.0000 . ?
C32 H32A 0.9900 . ?
C32 H32B 0.9900 . ?
C32 C33 1.534(9) . ?
C29 H29 1.0000 . ?
C29 C30 1.530(9) . ?
C29 C31 1.527(8) . ?
C8 H8A 0.9900 . ?
C8 H8B 0.9900 . ?
C8 C9 1.545(8) . ?
C9 H9A 0.9900 . ?
C9 H9B 0.9900 . ?
C30 H30A 0.9800 . ?
C30 H30B 0.9800 . ?
C30 H30C 0.9800 . ?
C31 H31A 0.9800 . ?
C31 H31B 0.9800 . ?
C31 H31C 0.9800 . ?
C33 H33A 0.9800 . ?
C33 H33B 0.9800 . ?
C33 H33C 0.9800 . ?

loop_
_geom_torsion_atom_site_label_1
_geom_torsion_atom_site_label_2
_geom_torsion_atom_site_label_3
_geom_torsion_atom_site_label_4
_geom_torsion
_geom_torsion_site_symmetry_1
_geom_torsion_site_symmetry_2
_geom_torsion_site_symmetry_3
_geom_torsion_site_symmetry_4
_geom_torsion_publ_flag
O1 C1 C17 C16 -179.8(4) . . . . ?
O1 C1 C2 C3 178.6(4) . . . . ?
O1 C18 C19 C24 1.2(7) . . . . ?
O1 C18 C19 C20 -179.0(5) . . . . ?
O2 C18 C19 C24 -179.2(5) . . . . ?
O2 C18 C19 C20 0.7(8) . . . . ?
C23 C24 C19 C20 0.7(8) . . . . ?
C23 C24 C19 C18 -179.5(5) . . . . ?
C21 C20 C19 C24 -0.7(8) . . . . ?
C21 C20 C19 C18 179.5(5) . . . . ?
C22 C23 C24 C19 0.1(8) . . . . ?
C22 C21 C20 C19 -0.2(8) . . . . ?
C24 C23 C22 Br1 180.0(4) . . . . ?
C24 C23 C22 C21 -1.1(8) . . . . ?
C20 C21 C22 Br1 -180.0(4) . . . . ?
C20 C21 C22 C23 1.1(8) . . . . ?
C1 O1 C18 O2 -1.1(8) . . . . ?
C1 O1 C18 C19 178.6(4) . . . . ?
C1 C17 C16 C15 -55.6(6) . . . . ?
C1 C2 C3 C15 55.4(6) . . . . ?
C1 C2 C3 C4 -124.5(6) . . . . ?
C18 O1 C1 C17 87.7(6) . . . . ?
C18 O1 C1 C2 -151.6(5) . . . . ?
C35 C11 C12 C13 -65.6(6) . . . . ?
C17 C1 C2 C3 -61.0(6) . . . . ?
C7 C6 C5 C4 -164.3(5) . . . . ?
C7 C11 C12 C13 57.1(6) . . . . ?
C7 C8 C9 C10 8.9(6) . . . . ?
C13 C14 C15 C36 -50.6(6) . . . . ?
C13 C14 C15 C16 70.0(5) . . . . ?
C13 C14 C15 C3 -171.9(5) . . . . ?
C13 C14 C6 C7 -50.3(6) . . . . ?
C13 C14 C6 C5 -172.6(5) . . . . ?
C14 C13 C12 C11 -54.9(7) . . . . ?
C14 C15 C16 C17 167.1(4) . . . . ?
C14 C15 C3 C2 -165.3(5) . . . . ?
C14 C15 C3 C4 14.7(8) . . . . ?
C14 C6 C5 C4 -43.9(7) . . . . ?
C15 C14 C6 C7 -177.5(4) . . . . ?
C15 C14 C6 C5 60.3(6) . . . . ?
C2 C1 C17 C16 61.5(6) . . . . ?
C26 C27 C28 C32 111.1(6) . . . . ?
C26 C27 C28 C29 -126.2(6) . . . . ?
C6 C7 C11 C35 60.7(6) . . . . ?
C6 C7 C11 C10 176.5(5) . . . . ?
C6 C7 C11 C12 -61.4(6) . . . . ?
C6 C7 C8 C9 -163.0(5) . . . . ?
C6 C14 C15 C36 76.5(6) . . . . ?
C6 C14 C15 C16 -162.9(4) . . . . ?
C6 C14 C15 C3 -44.8(6) . . . . ?
C10 C11 C12 C13 168.3(5) . . . . ?
C36 C15 C16 C17 -71.0(6) . . . . ?
C36 C15 C3 C2 71.7(6) . . . . ?
C36 C15 C3 C4 -108.3(6) . . . . ?
C27 C26 C25 C10 -126.4(6) . . . . ?
C27 C26 C25 C34 107.9(7) . . . . ?
C27 C28 C32 C33 -62.2(7) . . . . ?
C27 C28 C29 C30 41.7(7) . . . . ?
C27 C28 C29 C31 165.0(5) . . . . ?
C11 C7 C6 C14 58.0(6) . . . . ?
C11 C7 C6 C5 178.8(5) . . . . ?
C11 C7 C8 C9 -33.5(5) . . . . ?
C11 C10 C25 C26 177.4(5) . . . . ?
C11 C10 C25 C34 -61.1(7) . . . . ?
C11 C10 C9 C8 18.4(6) . . . . ?
C16 C15 C3 C2 -47.9(6) . . . . ?
C16 C15 C3 C4 132.1(6) . . . . ?
C3 C15 C16 C17 47.8(6) . . . . ?
C3 C4 C5 C6 15.1(9) . . . . ?
C12 C13 C14 C15 178.1(5) . . . . ?
C12 C13 C14 C6 50.9(6) . . . . ?
C5 C4 C3 C15 0.2(9) . . . . ?
C5 C4 C3 C2 -179.8(5) . . . . ?
C25 C26 C27 C28 -169.6(5) . . . . ?
C25 C10 C11 C35 -43.7(7) . . . . ?
C25 C10 C11 C7 -161.8(5) . . . . ?
C25 C10 C11 C12 83.3(7) . . . . ?
C25 C10 C9 C8 146.5(5) . . . . ?
C32 C28 C29 C30 163.6(5) . . . . ?
C32 C28 C29 C31 -73.1(6) . . . . ?
C29 C28 C32 C33 173.2(5) . . . . ?
C8 C7 C6 C14 -177.2(5) . . . . ?
C8 C7 C6 C5 -56.3(7) . . . . ?
C8 C7 C11 C35 -71.3(5) . . . . ?
C8 C7 C11 C10 44.6(5) . . . . ?
C8 C7 C11 C12 166.7(4) . . . . ?
C9 C10 C11 C35 80.3(5) . . . . ?
C9 C10 C11 C7 -37.8(5) . . . . ?
C9 C10 C11 C12 -152.7(5) . . . . ?
C9 C10 C25 C26 57.3(7) . . . . ?
C9 C10 C25 C34 178.8(5) . . . . ?
